data_1574441
loop_
_publ_author_name
'Metherall, Jessica P.'
'Corner, Philip A.'
'McCabe, James F.'
'Probert, Michael R.'
'Hall, Michael J.'

_publ_section_title
;
 High-throughput encapsulated nanodroplet screening for accelerated
 co-crystal discovery
;
_journal_issue 22
_journal_name_full 'Chemical Science'
_journal_page_first 9843
_journal_page_last 9853
_journal_paper_doi 10.1039/D4SC07556K
_journal_volume 16
_journal_year 2025
_chemical_formula_moiety 'C8 H10 N4 O2, C11 H8 O3'
_chemical_formula_sum 'C19 H18 N4 O5'
_chemical_formula_weight 382.37
_chemical_name_systematic 'caffeine_3-hydroxy-2-naphthoic acid'
_space_group_crystal_system monoclinic
_space_group_IT_number 14
_space_group_name_Hall '-P 2ybc'
_space_group_name_H-M_alt 'P 1 21/c 1'
_atom_sites_solution_hydrogens mixed
_atom_sites_solution_primary dual
_audit_block_doi 10.5517/ccdc.csd.cc2kmbg0
_audit_creation_date 2025-03-31
_audit_creation_method
;
Olex2 1.5
(compiled 2025.03.04 svn.red2d20d0 for OlexSys, GUI svn.r7188)
;
_audit_update_record
;
2025-04-01 deposited with the CCDC.	2025-04-22 downloaded from the CCDC.
;
_cell_angle_alpha 90
_cell_angle_beta 116.710(7)
_cell_angle_gamma 90
_cell_formula_units_Z 4
_cell_length_a 9.0412(5)
_cell_length_b 24.4254(10)
_cell_length_c 8.6209(5)
_cell_measurement_reflns_used 7219
_cell_measurement_temperature 150
_cell_measurement_theta_max 75.4670
_cell_measurement_theta_min 3.5450
_cell_volume 1700.65(19)
_computing_cell_refinement 'CrysAlisPro 1.171.42.63a (Rigaku OD, 2022)'
_computing_data_collection 'CrysAlisPro 1.171.42.63a (Rigaku OD, 2022)'
_computing_data_reduction 'CrysAlisPro 1.171.42.63a (Rigaku OD, 2022)'
_computing_molecular_graphics 'Olex2 1.5 (Dolomanov et al., 2009)'
_computing_publication_material 'Olex2 1.5 (Dolomanov et al., 2009)'
_computing_structure_refinement 'SHELXL 2018/3 (Sheldrick, 2015)'
_computing_structure_solution 'SHELXT 2018/2 (Sheldrick, 2018)'
_diffrn_ambient_temperature 150.00
_diffrn_detector 'Hybrid Pixel Array Detector'
_diffrn_detector_area_resol_mean 10.0000
_diffrn_detector_type 'HyPix-Arc 100'
_diffrn_measured_fraction_theta_full 0.998
_diffrn_measured_fraction_theta_max 0.935
_diffrn_measurement_details
;
List of Runs (angles in degrees, time in seconds):

  # Type    Start    End  Width  t~exp~   \w     \q     \k     \f   Frames
#--------------------------------------------------------------------------
  1  \w    -42.00   0.00   0.50    1.74    --  -45.36  55.00  81.00   84
  2  \w      1.00  28.00   0.50    1.74    --  -45.36  55.00  81.00   54
  3  \w     12.00  40.00   0.50    1.74    --   46.36 -55.00 -61.00   56
  4  \w    -26.00   4.00   0.50    1.74    --   46.36 -55.00 -61.00   60
  5  \w    -41.00 -11.00   0.50    6.95    --  -85.06  55.00  81.00   60
  6  \w    146.00 173.00   0.50    6.95    --  109.83  55.00  81.00   54
  7  \w    -17.00  34.00   0.50    1.74    --  -45.36  38.00 150.00  102
  8  \w    -13.00  34.00   0.50    1.74    --  -45.36  38.00   0.00   94
  9  \w    -66.00 -15.00   0.50    1.74    --  -45.36 125.00-180.00  102
 10  \w    -51.00 -25.00   0.50    6.95    --  -85.06  61.00 120.00   52
 11  \w   -144.00-102.00   0.50    6.95    --  -85.06 -77.00  60.00   84
 12  \w   -155.00 -86.00   0.50    6.95    --  -85.06 -55.00 -61.00  138
 13  \w    -49.00 -11.00   0.50    6.95    --  -85.06  61.00  30.00   76
 14  \w    -65.00 -39.00   0.50    6.95    --  -85.06  77.00   0.00   52
 15  \w    -39.00 -11.00   0.50    6.95    --  -85.06  61.00 -90.00   56
 16  \w    109.00 167.00   0.50    6.95    --  100.32  61.00 -30.00  116
 17  \w     32.00  74.00   0.50    6.95    --  100.32 -77.00 -90.00   84
 18  \w    151.00 176.00   0.50    6.95    --  100.32  55.00  81.00   50
 19  \w     33.00  74.00   0.50    6.95    --  100.32 -77.00-150.00   82
 20  \w     41.00  69.00   0.50    6.95    --  100.32 -77.00  60.00   56
 21  \w    144.00 171.00   0.50    6.95    --  100.32  61.00   0.00   54
 22  \w    113.00 142.00   0.50    6.95    --  100.32  61.00   0.00   58
 23  \w    110.00 143.00   0.50    6.95    --  100.32  55.00  81.00   66
 24  \w     39.00  66.00   0.50    6.95    --  100.32 -77.00   0.00   54
 25  \w     45.00  92.00   0.50    6.95    --  109.83 -95.00 150.00   94
 26  \w     45.00  87.00   0.50    6.95    --  109.83 -95.00 -30.00   84
 27  \w     43.00  72.00   0.50    6.95    --  109.83 -77.00  30.00   58
 28  \w     44.00  71.00   0.50    6.95    --  109.83 -77.00-120.00   54
 29  \w     43.00  70.00   0.50    6.95    --  109.83 -77.00  90.00   54
 30  \w     42.00  68.00   0.50    6.95    --  109.83 -77.00-180.00   52
 31  \w    140.00 174.00   0.50    6.95    --  109.83  77.00 -60.00   68
;
_diffrn_measurement_device 'four-circle diffractometer'
_diffrn_measurement_device_type 'XtaLAB Synergy, Dualflex, HyPix-Arc 100'
_diffrn_measurement_method '\w scans'
_diffrn_orient_matrix_type 'CrysAlisPro convention (1999,Acta A55,543-557)'
_diffrn_orient_matrix_UB_11 -0.0073732000
_diffrn_orient_matrix_UB_12 -0.0410691000
_diffrn_orient_matrix_UB_13 -0.1388659000
_diffrn_orient_matrix_UB_21 -0.1878214000
_diffrn_orient_matrix_UB_22 -0.0066959000
_diffrn_orient_matrix_UB_23 -0.0631678000
_diffrn_orient_matrix_UB_31 -0.0330378000
_diffrn_orient_matrix_UB_32 0.0473406000
_diffrn_orient_matrix_UB_33 -0.1294595000
_diffrn_radiation_monochromator mirror
_diffrn_radiation_probe x-ray
_diffrn_radiation_type 'Cu K\a'
_diffrn_radiation_wavelength 1.54184
_diffrn_reflns_av_R_equivalents 0.0310
_diffrn_reflns_av_unetI/netI 0.0256
_diffrn_reflns_Laue_measured_fraction_full 0.998
_diffrn_reflns_Laue_measured_fraction_max 0.935
_diffrn_reflns_limit_h_max 11
_diffrn_reflns_limit_h_min -10
_diffrn_reflns_limit_k_max 30
_diffrn_reflns_limit_k_min -19
_diffrn_reflns_limit_l_max 10
_diffrn_reflns_limit_l_min -10
_diffrn_reflns_number 11468
_diffrn_reflns_point_group_measured_fraction_full 0.998
_diffrn_reflns_point_group_measured_fraction_max 0.935
_diffrn_reflns_theta_full 67.684
_diffrn_reflns_theta_max 77.581
_diffrn_reflns_theta_min 3.619
_diffrn_source 'micro-focus sealed X-ray tube'
_diffrn_source_target Cu
_diffrn_source_type 'PhotonJet (Cu) X-ray Source'
_exptl_absorpt_coefficient_mu 0.925
_exptl_absorpt_correction_T_max 1.00000
_exptl_absorpt_correction_T_min 0.60107
_exptl_absorpt_correction_type multi-scan
_exptl_absorpt_process_details
;
CrysAlisPro 1.171.42.63a (Rigaku Oxford Diffraction, 2022)
Empirical absorption correction using spherical harmonics,
implemented in SCALE3 ABSPACK scaling algorithm.
;
_exptl_crystal_colour 'clear light colourless'
_exptl_crystal_colour_lustre clear
_exptl_crystal_colour_modifier light
_exptl_crystal_colour_primary colourless
_exptl_crystal_density_diffrn 1.493
_exptl_crystal_description block
_exptl_crystal_F_000 800
_exptl_crystal_preparation
;
Crystallised from a saturated solution of caffeine
and 3-hydroxy-2-naphthoic acid (1:1) in MeOH.
;
_exptl_crystal_recrystallization_method
;
High-throughput screening via the ENaCt co-
crystallisation protocol using SPT Labtech mosquito.
;
_exptl_crystal_size_max 0.15
_exptl_crystal_size_mid 0.11
_exptl_crystal_size_min 0.079
_refine_diff_density_max 0.287
_refine_diff_density_min -0.191
_refine_diff_density_rms 0.045
_refine_ls_extinction_method none
_refine_ls_goodness_of_fit_ref 1.059
_refine_ls_hydrogen_treatment mixed
_refine_ls_matrix_type full
_refine_ls_number_parameters 262
_refine_ls_number_reflns 3384
_refine_ls_number_restraints 222
_refine_ls_restrained_S_all 1.024
_refine_ls_R_factor_all 0.0427
_refine_ls_R_factor_gt 0.0395
_refine_ls_shift/su_max 0.001
_refine_ls_shift/su_mean 0.000
_refine_ls_structure_factor_coef Fsqd
_refine_ls_weighting_details 'w=1/[\s^2^(Fo^2^)+(0.0623P)^2^+0.3694P] where P=(Fo^2^+2Fc^2^)/3'
_refine_ls_weighting_scheme calc
_refine_ls_wR_factor_gt 0.1090
_refine_ls_wR_factor_ref 0.1116
_reflns_Friedel_coverage 0.000
_reflns_number_gt 3060
_reflns_number_total 3384
_reflns_threshold_expression 'I > 2\s(I)'
_cod_data_source_file d4sc07556k2.cif
_cod_data_source_block caffeine_3-hydroxy-2-naphthoicacid
_cod_depositor_comments 'Adding full bibliography for 1574434--1574463.cif.'
_cod_original_cell_volume 1700.65(18)
_cod_database_code 1574441
_shelx_shelxl_version_number 2018/3
_chemical_oxdiff_formula 'C19 H18 N4 O5'
_shelx_space_group_comment
;
The symmetry employed for this shelxl refinement is uniquely defined
by the following loop, which should always be used as a source of
symmetry information in preference to the above space-group names.
They are only intended as comments.
;
_shelx_estimated_absorpt_t_max 0.931
_shelx_estimated_absorpt_t_min 0.874
_olex2_refinement_description
;
1. Fixed Uiso
 At 1.2 times of:
  All C(H) groups, All O(H) groups
 At 1.5 times of:
  All C(H,H,H) groups
2. Rigid body (RIGU) restrains
 All non-hydrogen atoms
 with sigma for 1-2 distances of 0.004 and sigma for 1-3 distances of 0.004
3.a Aromatic/amide H refined with riding coordinates:
 C4B(H4B), C6B(H6B), C7A(H7A), C7B(H7B), C8B(H8B), C9B(H9B), C11B(H11B)
3.b Idealised Me refined as rotating group:
 C2A(H2AA,H2AB,H2AC), C6A(H6AA,H6AB,H6AC), C8A(H8AA,H8AB,H8AC)
;
_olex2_exptl_crystal_mounting_method
'Crystal mounted using inert oil from the encapsulation crystallisation technique onto a MiTeGen Kapton micromount.'
_olex2_submission_special_instructions 'No special instructions were received'
_oxdiff_exptl_absorpt_empirical_details
;
Empirical correction (ABSPACK) includes:
- Absorption correction using spherical harmonics
- Frame scaling
;
_oxdiff_exptl_absorpt_empirical_full_max 1.757
_oxdiff_exptl_absorpt_empirical_full_min 0.632

loop_
_space_group_symop_operation_xyz
'x, y, z'
'-x, y+1/2, -z+1/2'
'-x, -y, -z'
'x, -y-1/2, z-1/2'

loop_
_atom_site_label
_atom_site_type_symbol
_atom_site_fract_x
_atom_site_fract_y
_atom_site_fract_z
_atom_site_U_iso_or_equiv
_atom_site_adp_type
_atom_site_occupancy
_atom_site_site_symmetry_order
_atom_site_calc_flag
_atom_site_refinement_flags_posn
_atom_site_refinement_flags_adp
_atom_site_refinement_flags_occupancy
_atom_site_disorder_assembly
_atom_site_disorder_group
O1A O 1.35605(11) 0.43481(4) 0.77011(12) 0.0407(2) Uani 1 1 d . . . . .
O1B O 0.47876(12) 0.38140(4) 0.21265(13) 0.0441(3) Uani 1 1 d . . . . .
H1B H 0.593(2) 0.3870(7) 0.275(2) 0.053 Uiso 1 1 d . U . . .
O2A O 0.95068(12) 0.53308(4) 0.82494(13) 0.0417(2) Uani 1 1 d . . . . .
O2B O 0.57711(12) 0.32559(4) 0.07621(14) 0.0471(3) Uani 1 1 d . . . . .
O3B O 0.37874(12) 0.26778(4) -0.18475(14) 0.0453(3) Uani 1 1 d . . . . .
H3B H 0.471(2) 0.2838(8) -0.103(3) 0.054 Uiso 1 1 d . U . . .
N1A N 0.86506(13) 0.46711(5) 0.61691(15) 0.0359(3) Uani 1 1 d . . . . .
N2A N 1.07114(14) 0.37849(5) 0.45895(14) 0.0369(3) Uani 1 1 d . . . . .
N3A N 0.80825(14) 0.39868(5) 0.39220(15) 0.0390(3) Uani 1 1 d . . . . .
N4A N 1.15028(13) 0.48057(4) 0.80390(14) 0.0344(3) Uani 1 1 d . . . . .
C1A C 0.98602(16) 0.49606(5) 0.75277(17) 0.0354(3) Uani 1 1 d . . . . .
C1B C 0.45938(16) 0.34554(6) 0.09112(17) 0.0381(3) Uani 1 1 d . . . . .
C2A C 0.69004(16) 0.47904(6) 0.56134(19) 0.0413(3) Uani 1 1 d . . . . .
H2AA H 0.634917 0.446293 0.575954 0.062 Uiso 1 1 calc R U . . .
H2AB H 0.637837 0.489915 0.438848 0.062 Uiso 1 1 calc R U . . .
H2AC H 0.680045 0.508902 0.631958 0.062 Uiso 1 1 calc R U . . .
C2B C 0.28575(16) 0.33058(5) -0.02776(17) 0.0345(3) Uani 1 1 d . . . . .
C3A C 0.91156(16) 0.42889(5) 0.53095(16) 0.0344(3) Uani 1 1 d . . . . .
C3B C 0.25386(16) 0.29144(5) -0.16224(17) 0.0362(3) Uani 1 1 d . . . . .
C4A C 1.07397(15) 0.41761(5) 0.57605(16) 0.0340(3) Uani 1 1 d . . . . .
C4B C 0.09373(17) 0.27748(5) -0.27418(18) 0.0371(3) Uani 1 1 d . . . . .
H4B H 0.073736 0.251515 -0.363490 0.045 Uiso 1 1 calc R U . . .
C5A C 1.20844(15) 0.44293(5) 0.72017(17) 0.0342(3) Uani 1 1 d . . . . .
C5B C -0.04140(16) 0.30102(5) -0.25874(17) 0.0355(3) Uani 1 1 d . . . . .
C6A C 1.21412(17) 0.35431(6) 0.44832(19) 0.0425(3) Uani 1 1 d . . . . .
H6AA H 1.274882 0.382925 0.421198 0.064 Uiso 1 1 calc R U . . .
H6AB H 1.176346 0.326435 0.356815 0.064 Uiso 1 1 calc R U . . .
H6AC H 1.287028 0.337357 0.559821 0.064 Uiso 1 1 calc R U . . .
C6B C -0.20817(17) 0.28742(6) -0.37219(19) 0.0422(3) Uani 1 1 d . . . . .
H6B H -0.231233 0.261000 -0.460998 0.051 Uiso 1 1 calc R U . . .
C7A C 0.91120(17) 0.36859(6) 0.35380(18) 0.0400(3) Uani 1 1 d . . . . .
H7A H 0.874515 0.342843 0.261402 0.048 Uiso 1 1 calc R U . . .
C7B C -0.33614(18) 0.31196(6) -0.3550(2) 0.0467(4) Uani 1 1 d . . . . .
H7B H -0.446986 0.302404 -0.432245 0.056 Uiso 1 1 calc R U . . .
C8A C 1.27653(17) 0.50781(6) 0.95963(18) 0.0404(3) Uani 1 1 d . . . . .
H8AA H 1.310153 0.542169 0.925963 0.061 Uiso 1 1 calc R U . . .
H8AB H 1.373053 0.483789 1.015848 0.061 Uiso 1 1 calc R U . . .
H8AC H 1.230368 0.515581 1.040663 0.061 Uiso 1 1 calc R U . . .
C8B C -0.30579(18) 0.35113(6) -0.2246(2) 0.0436(3) Uani 1 1 d . . . . .
H8B H -0.395869 0.367868 -0.214379 0.052 Uiso 1 1 calc R U . . .
C9B C -0.14663(17) 0.36515(6) -0.11231(18) 0.0388(3) Uani 1 1 d . . . . .
H9B H -0.126822 0.391529 -0.024151 0.047 Uiso 1 1 calc R U . . .
C10B C -0.01067(16) 0.34058(5) -0.12650(17) 0.0338(3) Uani 1 1 d . . . . .
C11B C 0.15471(16) 0.35450(5) -0.01312(17) 0.0344(3) Uani 1 1 d . . . . .
H11B H 0.176049 0.380957 0.075195 0.041 Uiso 1 1 calc R U . . .

loop_
_atom_site_aniso_label
_atom_site_aniso_U_11
_atom_site_aniso_U_22
_atom_site_aniso_U_33
_atom_site_aniso_U_23
_atom_site_aniso_U_13
_atom_site_aniso_U_12
O1A 0.0263(5) 0.0518(6) 0.0408(5) -0.0029(4) 0.0122(4) 0.0003(4)
O1B 0.0298(5) 0.0528(6) 0.0400(5) -0.0091(4) 0.0070(4) -0.0017(4)
O2A 0.0350(5) 0.0448(5) 0.0438(5) -0.0033(4) 0.0163(4) 0.0030(4)
O2B 0.0299(5) 0.0559(6) 0.0472(6) -0.0060(5) 0.0100(4) 0.0040(4)
O3B 0.0337(5) 0.0501(6) 0.0456(6) -0.0072(5) 0.0121(4) 0.0069(4)
N1A 0.0268(5) 0.0404(6) 0.0372(6) 0.0018(5) 0.0115(5) 0.0013(4)
N2A 0.0330(6) 0.0412(6) 0.0337(6) 0.0005(5) 0.0125(5) 0.0003(4)
N3A 0.0314(6) 0.0434(6) 0.0353(6) 0.0007(5) 0.0088(5) -0.0019(5)
N4A 0.0276(5) 0.0396(6) 0.0331(6) -0.0006(5) 0.0110(4) -0.0007(4)
C1A 0.0314(6) 0.0386(7) 0.0346(6) 0.0028(5) 0.0135(5) -0.0005(5)
C1B 0.0311(7) 0.0413(7) 0.0350(7) 0.0029(5) 0.0088(5) 0.0021(5)
C2A 0.0268(7) 0.0487(8) 0.0435(8) 0.0025(6) 0.0116(6) 0.0028(5)
C2B 0.0313(6) 0.0365(6) 0.0305(6) 0.0037(5) 0.0094(5) 0.0013(5)
C3A 0.0307(6) 0.0369(6) 0.0324(6) 0.0041(5) 0.0113(5) -0.0014(5)
C3B 0.0328(7) 0.0363(6) 0.0367(7) 0.0039(5) 0.0131(5) 0.0044(5)
C4A 0.0299(6) 0.0378(6) 0.0321(6) 0.0028(5) 0.0119(5) 0.0003(5)
C4B 0.0366(7) 0.0353(6) 0.0351(7) -0.0023(5) 0.0124(6) 0.0007(5)
C5A 0.0295(6) 0.0387(6) 0.0334(6) 0.0029(5) 0.0133(5) -0.0007(5)
C5B 0.0339(7) 0.0350(6) 0.0347(7) 0.0025(5) 0.0127(5) -0.0015(5)
C6A 0.0366(7) 0.0489(8) 0.0410(7) -0.0038(6) 0.0164(6) 0.0027(6)
C6B 0.0353(7) 0.0428(7) 0.0436(8) -0.0059(6) 0.0134(6) -0.0057(6)
C7A 0.0338(7) 0.0449(7) 0.0343(7) -0.0010(6) 0.0091(5) -0.0019(6)
C7B 0.0311(7) 0.0518(8) 0.0510(8) -0.0054(7) 0.0130(6) -0.0072(6)
C8A 0.0305(6) 0.0487(8) 0.0358(7) -0.0050(6) 0.0095(5) -0.0012(6)
C8B 0.0332(7) 0.0497(8) 0.0491(8) -0.0001(6) 0.0195(6) -0.0005(6)
C9B 0.0360(7) 0.0424(7) 0.0388(7) 0.0000(6) 0.0175(6) 0.0003(5)
C10B 0.0326(6) 0.0351(6) 0.0321(6) 0.0034(5) 0.0131(5) -0.0006(5)
C11B 0.0335(6) 0.0363(6) 0.0301(6) 0.0018(5) 0.0114(5) -0.0013(5)

loop_
_atom_type_symbol
_atom_type_description
_atom_type_scat_dispersion_real
_atom_type_scat_dispersion_imag
_atom_type_scat_source
C C 0.0181 0.0091 'International Tables Vol C Tables 4.2.6.8 and 6.1.1.4'
H H 0.0000 0.0000 'International Tables Vol C Tables 4.2.6.8 and 6.1.1.4'
N N 0.0311 0.0180 'International Tables Vol C Tables 4.2.6.8 and 6.1.1.4'
O O 0.0492 0.0322 'International Tables Vol C Tables 4.2.6.8 and 6.1.1.4'

loop_
_citation_id
_citation_doi
_citation_year
1 10.26434/chemrxiv-2024-40s32 2024

loop_
_geom_angle_atom_site_label_1
_geom_angle_atom_site_label_2
_geom_angle_atom_site_label_3
_geom_angle
_geom_angle_site_symmetry_1
_geom_angle_site_symmetry_3
_geom_angle_publ_flag
C1B O1B H1B 105.9(11) . . ?
C3B O3B H3B 103.9(12) . . ?
C1A N1A C2A 120.17(11) . . ?
C3A N1A C1A 119.20(11) . . ?
C3A N1A C2A 120.57(11) . . ?
C4A N2A C6A 126.79(11) . . ?
C7A N2A C4A 106.22(11) . . ?
C7A N2A C6A 126.95(12) . . ?
C7A N3A C3A 103.69(11) . . ?
C1A N4A C5A 127.11(11) . . ?
C1A N4A C8A 116.31(11) . . ?
C5A N4A C8A 116.55(10) . . ?
O2A C1A N1A 121.48(12) . . ?
O2A C1A N4A 121.66(12) . . ?
N1A C1A N4A 116.86(12) . . ?
O1B C1B C2B 115.77(12) . . ?
O2B C1B O1B 122.40(12) . . ?
O2B C1B C2B 121.83(13) . . ?
N1A C2A H2AA 109.5 . . ?
N1A C2A H2AB 109.5 . . ?
N1A C2A H2AC 109.5 . . ?
H2AA C2A H2AB 109.5 . . ?
H2AA C2A H2AC 109.5 . . ?
H2AB C2A H2AC 109.5 . . ?
C3B C2B C1B 119.36(12) . . ?
C11B C2B C1B 121.27(12) . . ?
C11B C2B C3B 119.36(12) . . ?
N3A C3A N1A 126.16(12) . . ?
N3A C3A C4A 111.50(12) . . ?
C4A C3A N1A 122.33(12) . . ?
O3B C3B C2B 121.56(12) . . ?
O3B C3B C4B 118.39(12) . . ?
C4B C3B C2B 120.05(12) . . ?
N2A C4A C5A 131.52(12) . . ?
C3A C4A N2A 105.47(11) . . ?
C3A C4A C5A 123.00(12) . . ?
C3B C4B H4B 119.4 . . ?
C3B C4B C5B 121.12(12) . . ?
C5B C4B H4B 119.4 . . ?
O1A C5A N4A 121.74(12) . . ?
O1A C5A C4A 127.15(12) . . ?
N4A C5A C4A 111.10(11) . . ?
C4B C5B C6B 122.47(13) . . ?
C4B C5B C10B 119.15(12) . . ?
C6B C5B C10B 118.38(12) . . ?
N2A C6A H6AA 109.5 . . ?
N2A C6A H6AB 109.5 . . ?
N2A C6A H6AC 109.5 . . ?
H6AA C6A H6AB 109.5 . . ?
H6AA C6A H6AC 109.5 . . ?
H6AB C6A H6AC 109.5 . . ?
C5B C6B H6B 119.6 . . ?
C7B C6B C5B 120.70(13) . . ?
C7B C6B H6B 119.6 . . ?
N2A C7A N3A 113.12(12) . . ?
N2A C7A H7A 123.4 . . ?
N3A C7A H7A 123.4 . . ?
C6B C7B H7B 119.5 . . ?
C6B C7B C8B 120.92(14) . . ?
C8B C7B H7B 119.5 . . ?
N4A C8A H8AA 109.5 . . ?
N4A C8A H8AB 109.5 . . ?
N4A C8A H8AC 109.5 . . ?
H8AA C8A H8AB 109.5 . . ?
H8AA C8A H8AC 109.5 . . ?
H8AB C8A H8AC 109.5 . . ?
C7B C8B H8B 120.0 . . ?
C9B C8B C7B 120.06(14) . . ?
C9B C8B H8B 120.0 . . ?
C8B C9B H9B 119.7 . . ?
C8B C9B C10B 120.56(13) . . ?
C10B C9B H9B 119.7 . . ?
C9B C10B C5B 119.37(12) . . ?
C11B C10B C5B 118.87(12) . . ?
C11B C10B C9B 121.76(12) . . ?
C2B C11B C10B 121.44(12) . . ?
C2B C11B H11B 119.3 . . ?
C10B C11B H11B 119.3 . . ?

loop_
_geom_bond_atom_site_label_1
_geom_bond_atom_site_label_2
_geom_bond_distance
_geom_bond_site_symmetry_2
_geom_bond_publ_flag
O1A C5A 1.2204(15) . ?
O1B H1B 0.933(19) . ?
O1B C1B 1.3157(17) . ?
O2A C1A 1.2190(16) . ?
O2B C1B 1.2288(17) . ?
O3B H3B 0.903(19) . ?
O3B C3B 1.3578(16) . ?
N1A C1A 1.3843(17) . ?
N1A C2A 1.4618(16) . ?
N1A C3A 1.3701(18) . ?
N2A C4A 1.3817(17) . ?
N2A C6A 1.4611(17) . ?
N2A C7A 1.3390(18) . ?
N3A C3A 1.3577(17) . ?
N3A C7A 1.3391(19) . ?
N4A C1A 1.3980(17) . ?
N4A C5A 1.4086(17) . ?
N4A C8A 1.4732(17) . ?
C1B C2B 1.4839(18) . ?
C2A H2AA 0.9800 . ?
C2A H2AB 0.9800 . ?
C2A H2AC 0.9800 . ?
C2B C3B 1.4285(19) . ?
C2B C11B 1.3767(19) . ?
C3A C4A 1.3675(18) . ?
C3B C4B 1.3739(19) . ?
C4A C5A 1.4305(18) . ?
C4B H4B 0.9500 . ?
C4B C5B 1.4097(19) . ?
C5B C6B 1.4194(19) . ?
C5B C10B 1.4233(19) . ?
C6A H6AA 0.9800 . ?
C6A H6AB 0.9800 . ?
C6A H6AC 0.9800 . ?
C6B H6B 0.9500 . ?
C6B C7B 1.369(2) . ?
C7A H7A 0.9500 . ?
C7B H7B 0.9500 . ?
C7B C8B 1.406(2) . ?
C8A H8AA 0.9800 . ?
C8A H8AB 0.9800 . ?
C8A H8AC 0.9800 . ?
C8B H8B 0.9500 . ?
C8B C9B 1.368(2) . ?
C9B H9B 0.9500 . ?
C9B C10B 1.4218(19) . ?
C10B C11B 1.4118(18) . ?
C11B H11B 0.9500 . ?

loop_
_geom_torsion_atom_site_label_1
_geom_torsion_atom_site_label_2
_geom_torsion_atom_site_label_3
_geom_torsion_atom_site_label_4
_geom_torsion
_geom_torsion_site_symmetry_1
_geom_torsion_site_symmetry_2
_geom_torsion_site_symmetry_3
_geom_torsion_site_symmetry_4
_geom_torsion_publ_flag
O1B C1B C2B C3B -179.32(12) . . . . ?
O1B C1B C2B C11B 1.99(19) . . . . ?
O2B C1B C2B C3B 0.8(2) . . . . ?
O2B C1B C2B C11B -177.93(13) . . . . ?
O3B C3B C4B C5B -179.35(12) . . . . ?
N1A C3A C4A N2A -178.62(11) . . . . ?
N1A C3A C4A C5A 2.6(2) . . . . ?
N2A C4A C5A O1A 0.7(2) . . . . ?
N2A C4A C5A N4A -179.38(13) . . . . ?
N3A C3A C4A N2A 0.16(15) . . . . ?
N3A C3A C4A C5A -178.64(12) . . . . ?
C1A N1A C3A N3A -177.65(12) . . . . ?
C1A N1A C3A C4A 0.95(19) . . . . ?
C1A N4A C5A O1A 175.45(12) . . . . ?
C1A N4A C5A C4A -4.44(18) . . . . ?
C1B C2B C3B O3B -0.42(19) . . . . ?
C1B C2B C3B C4B -179.50(12) . . . . ?
C1B C2B C11B C10B 179.69(12) . . . . ?
C2A N1A C1A O2A -2.55(19) . . . . ?
C2A N1A C1A N4A 177.03(11) . . . . ?
C2A N1A C3A N3A -0.4(2) . . . . ?
C2A N1A C3A C4A 178.24(12) . . . . ?
C2B C3B C4B C5B -0.2(2) . . . . ?
C3A N1A C1A O2A 174.75(12) . . . . ?
C3A N1A C1A N4A -5.67(18) . . . . ?
C3A N3A C7A N2A -0.41(15) . . . . ?
C3A C4A C5A O1A 179.20(13) . . . . ?
C3A C4A C5A N4A -0.93(18) . . . . ?
C3B C2B C11B C10B 1.01(19) . . . . ?
C3B C4B C5B C6B -179.94(13) . . . . ?
C3B C4B C5B C10B 1.1(2) . . . . ?
C4A N2A C7A N3A 0.51(16) . . . . ?
C4B C5B C6B C7B -178.75(13) . . . . ?
C4B C5B C10B C9B 178.90(12) . . . . ?
C4B C5B C10B C11B -0.84(18) . . . . ?
C5A N4A C1A O2A -172.55(12) . . . . ?
C5A N4A C1A N1A 7.87(19) . . . . ?
C5B C6B C7B C8B -0.1(2) . . . . ?
C5B C10B C11B C2B -0.19(19) . . . . ?
C6A N2A C4A C3A 177.61(12) . . . . ?
C6A N2A C4A C5A -3.7(2) . . . . ?
C6A N2A C7A N3A -177.48(12) . . . . ?
C6B C5B C10B C9B -0.14(19) . . . . ?
C6B C5B C10B C11B -179.88(12) . . . . ?
C6B C7B C8B C9B -0.1(2) . . . . ?
C7A N2A C4A C3A -0.39(14) . . . . ?
C7A N2A C4A C5A 178.27(14) . . . . ?
C7A N3A C3A N1A 178.86(13) . . . . ?
C7A N3A C3A C4A 0.14(15) . . . . ?
C7B C8B C9B C10B 0.2(2) . . . . ?
C8A N4A C1A O2A 5.59(18) . . . . ?
C8A N4A C1A N1A -173.99(11) . . . . ?
C8A N4A C5A O1A -2.69(18) . . . . ?
C8A N4A C5A C4A 177.43(11) . . . . ?
C8B C9B C10B C5B -0.1(2) . . . . ?
C8B C9B C10B C11B 179.63(13) . . . . ?
C9B C10B C11B C2B -179.93(12) . . . . ?
C10B C5B C6B C7B 0.3(2) . . . . ?
C11B C2B C3B O3B 178.28(12) . . . . ?
C11B C2B C3B C4B -0.79(19) . . . . ?
